data_7237474
loop_
_publ_author_name
'Klimash, Anastasia'
'Pander, Piotr'
'Klooster, Wim T.'
'Coles, Simon J.'
'Data, Przemyslaw'
'Dias, Fernando B.'
'Skabara, Peter J.'

_publ_section_title
;
 Intermolecular interactions in molecular crystals and their effect on
 thermally activated delayed fluorescence of helicene-based emitters
;
_journal_issue 39
_journal_name_full 'Journal of Materials Chemistry C'
_journal_page_first 10557
_journal_paper_doi 10.1039/C8TC03390K
_journal_volume 6
_journal_year 2018
_chemical_formula_moiety 'C44 H26 N4 O2, C6 H14'
_chemical_formula_sum 'C50 H40 N4 O2'
_chemical_formula_weight 728.86
_space_group_crystal_system monoclinic
_space_group_IT_number 15
_space_group_name_Hall '-C 2yc'
_space_group_name_H-M_alt 'C 1 2/c 1'
_atom_sites_solution_hydrogens geom
_atom_sites_solution_primary dual
_audit_creation_date 2017-11-07
_audit_creation_method
;
Olex2 1.2
(compiled 2017.08.10 svn.r3458 for OlexSys, GUI svn.r5381)
;
_audit_update_record
;
2018-07-03 deposited with the CCDC.
2018-09-12 downloaded from the CCDC.
;
_cell_angle_alpha 90
_cell_angle_beta 97.5790(10)
_cell_angle_gamma 90
_cell_formula_units_Z 4
_cell_length_a 11.28030(10)
_cell_length_b 14.5794(2)
_cell_length_c 22.9364(2)
_cell_measurement_reflns_used 24466
_cell_measurement_temperature 100(2)
_cell_measurement_theta_max 70.3050
_cell_measurement_theta_min 5.8450
_cell_volume 3739.17(7)
_computing_cell_refinement 'CrysAlisPro 1.171.39.34b (Rigaku OD, 2017)'
_computing_data_collection 'CrysAlisPro 1.171.39.34b (Rigaku OD, 2017)'
_computing_data_reduction 'CrysAlisPro 1.171.39.34b (Rigaku OD, 2017)'
_computing_molecular_graphics 'Olex2 (Dolomanov et al., 2009)'
_computing_publication_material 'Olex2 (Dolomanov et al., 2009)'
_computing_structure_refinement 'ShelXL (Sheldrick, 2015)'
_computing_structure_solution 'ShelXT (Sheldrick, 2015)'
_diffrn_ambient_temperature 100(1)
_diffrn_detector 'hybrid pixel detector'
_diffrn_detector_area_resol_mean 10
_diffrn_detector_dtime 0.000
_diffrn_detector_type 'Rigaku, HyPix 6000'
_diffrn_measured_fraction_theta_full 0.979
_diffrn_measured_fraction_theta_max 0.979
_diffrn_measurement_details
;
List of Runs (angles in degrees, time in seconds):

  # Type    Start    End  Width  t~exp~   \w     \q     \k     \f   Frames
#--------------------------------------------------------------------------
  1  \w    -89.00  89.00   0.50    0.50    --    0.00  14.00 -60.00  356
  2  \w    -89.00  89.00   0.50    0.50    --    0.00  60.00-180.00  356
  3  \w   -179.00  -1.00   0.50    0.50    --  -90.00  43.00   0.00  356
  4  \w   -179.00  -1.00   0.50    0.50    --  -90.00  60.00-180.00  356
  5  \w   -179.00  -1.00   0.50    0.50    --  -90.00  60.00 -60.00  356
  6  \w   -179.00  -1.00   0.50    0.50    --  -90.00  43.00  30.00  356
  7  \w   -179.00  -1.00   0.50    0.50    --  -90.00  57.00  30.00  356
  8  \w   -179.00  -1.00   0.50    0.50    --  -90.00  60.00 -30.00  356
  9  \w   -179.00 -43.00   0.50    0.50    --  -90.00  60.00  90.00  272
 10  \w   -178.00-142.00   0.50    0.50    --  -90.00  60.00-150.00   72
 11  \w   -136.00 -22.00   0.50    0.50    --  -90.00  60.00-150.00  228
 12  \w    -69.00  -1.00   0.50    0.50    --  -90.00  57.00 -90.00  136
 13  \w   -172.00 -48.00   0.50    0.50    --  -90.00  60.00   0.00  248
 14  \w   -179.00-153.00   0.50    0.50    --  -90.00  60.00  60.00   52
 15  \w   -147.00-104.00   0.50    0.50    --  -90.00  60.00  60.00   86
 16  \w   -153.00-111.00   0.50    0.50    --  -90.00   0.00-180.00   84
 17  \w    -65.00 -39.00   0.50    0.50    --  -90.00   0.00-180.00   52
 18  \w   -174.00-139.00   0.50    0.50    --  -90.00  60.00 120.00   70
 19  \w   -179.00  -1.00   0.50    0.50    --  -90.00  60.00-120.00  356
;
_diffrn_measurement_device 'four-circle diffractometer'
_diffrn_measurement_device_details 'Rigaku, AFC11 quarter \c goniometer'
_diffrn_measurement_device_type 'DOT HyPix'
_diffrn_measurement_method 'profile data from \w-scans'
_diffrn_measurement_specimen_support 'MiTeGen loops'
_diffrn_orient_matrix_type 'CrysAlisPro convention (1999,Acta A55,543-557)'
_diffrn_orient_matrix_UB_11 -0.0051840000
_diffrn_orient_matrix_UB_12 0.0458011000
_diffrn_orient_matrix_UB_13 0.0601488000
_diffrn_orient_matrix_UB_21 -0.1339319000
_diffrn_orient_matrix_UB_22 -0.0236986000
_diffrn_orient_matrix_UB_23 -0.0041521000
_diffrn_orient_matrix_UB_31 0.0317692000
_diffrn_orient_matrix_UB_32 -0.0922782000
_diffrn_orient_matrix_UB_33 0.0308804000
_diffrn_radiation_collimation 'Varimax focusing mirrors'
_diffrn_radiation_monochromator mirror
_diffrn_radiation_probe x-ray
_diffrn_radiation_type CuK\a
_diffrn_radiation_wavelength 1.54184
_diffrn_radiation_wavelength_determination fundamental
_diffrn_reflns_av_R_equivalents 0.0300
_diffrn_reflns_av_unetI/netI 0.0113
_diffrn_reflns_Laue_measured_fraction_full 0.979
_diffrn_reflns_Laue_measured_fraction_max 0.979
_diffrn_reflns_limit_h_max 13
_diffrn_reflns_limit_h_min -13
_diffrn_reflns_limit_k_max 17
_diffrn_reflns_limit_k_min -17
_diffrn_reflns_limit_l_max 27
_diffrn_reflns_limit_l_min -27
_diffrn_reflns_number 31606
_diffrn_reflns_point_group_measured_fraction_full 0.979
_diffrn_reflns_point_group_measured_fraction_max 0.979
_diffrn_reflns_theta_full 67.684
_diffrn_reflns_theta_max 68.235
_diffrn_reflns_theta_min 6.376
_diffrn_source 'Rotating anode'
_diffrn_source_current 30.0
_diffrn_source_power 1.2
_diffrn_source_target Cu
_diffrn_source_type 'Rigaku 007 HF'
_diffrn_source_voltage 40.0
_exptl_absorpt_coefficient_mu 0.623
_exptl_absorpt_correction_T_max 1.00000
_exptl_absorpt_correction_T_min 0.87279
_exptl_absorpt_correction_type multi-scan
_exptl_absorpt_process_details
;
CrysAlisPro 1.171.39.34b (Rigaku Oxford Diffraction, 2017)
Empirical absorption correction using spherical harmonics,
 implemented in SCALE3 ABSPACK scaling algorithm.
;
_exptl_crystal_colour orange
_exptl_crystal_colour_primary orange
_exptl_crystal_density_diffrn 1.295
_exptl_crystal_description block
_exptl_crystal_F_000 1536
_exptl_crystal_size_max 0.2
_exptl_crystal_size_mid 0.15
_exptl_crystal_size_min 0.1
_refine_diff_density_max 0.504
_refine_diff_density_min -0.311
_refine_diff_density_rms 0.037
_refine_ls_extinction_method none
_refine_ls_goodness_of_fit_ref 1.056
_refine_ls_hydrogen_treatment constr
_refine_ls_matrix_type full
_refine_ls_number_parameters 254
_refine_ls_number_reflns 3349
_refine_ls_number_restraints 0
_refine_ls_restrained_S_all 1.056
_refine_ls_R_factor_all 0.0445
_refine_ls_R_factor_gt 0.0441
_refine_ls_shift/su_max 0.001
_refine_ls_shift/su_mean 0.000
_refine_ls_structure_factor_coef Fsqd
_refine_ls_weighting_details 'w=1/[\s^2^(Fo^2^)+(0.0416P)^2^+4.4809P] where P=(Fo^2^+2Fc^2^)/3'
_refine_ls_weighting_scheme calc
_refine_ls_wR_factor_gt 0.1053
_refine_ls_wR_factor_ref 0.1056
_reflns_Friedel_coverage 0.000
_reflns_number_gt 3305
_reflns_number_total 3349
_reflns_threshold_expression 'I > 2\s(I)'
_cod_data_source_file c8tc03390k2.cif
_cod_data_source_block 2017ncs0714a
_cod_database_code 7237474
_shelx_shelxl_version_number 2014/7
_chemical_oxdiff_formula 'C44 H26 N4 O2'
_chemical_oxdiff_usercomment NKH1PXZ
_shelx_space_group_comment
;
The symmetry employed for this shelxl refinement is uniquely defined
by the following loop, which should always be used as a source of
symmetry information in preference to the above space-group names.
They are only intended as comments.
;
_shelx_estimated_absorpt_t_max 0.940
_shelx_estimated_absorpt_t_min 0.886
_reflns_odcompleteness_completeness 97.95
_reflns_odcompleteness_iscentric 1
_reflns_odcompleteness_theta 68.13
_olex2_refinement_description
;
1. Fixed Uiso
 At 1.2 times of:
  All C(H) groups, All C(H,H) groups
 At 1.5 times of:
  All C(H,H,H) groups
2.a Secondary CH2 refined with riding coordinates:
 C24(H24A,H24B), C25(H25A,H25B)
2.b Aromatic/amide H refined with riding coordinates:
 C22(H22), C18(H18), C15(H15), C11(H11), C17(H17), C2(H2), C16(H16), C8(H8),
 C10(H10), C5(H5), C9(H9), C3(H3), C4(H4)
2.c Idealised Me refined as rotating group:
 C23(H23A,H23B,H23C)
;
_olex2_diffrn_ambient_temperature_device 'Oxford Cryosystems'
_olex2_exptl_crystal_mounting_method 'The crystal was mounted on a MITIGEN holder in perfluoroether oil'
_olex2_submission_original_sample_id NKH1PXZ
_olex2_submission_special_instructions 'No special instructions were received'
_oxdiff_exptl_absorpt_empirical_details
;
Empirical correction (ABSPACK) includes:
- Absorption correction using spherical harmonics
- Frame scaling
;
_oxdiff_exptl_absorpt_empirical_full_max 1.325
_oxdiff_exptl_absorpt_empirical_full_min 0.818

loop_
_space_group_symop_operation_xyz
'x, y, z'
'-x, y, -z+1/2'
'x+1/2, y+1/2, z'
'-x+1/2, y+1/2, -z+1/2'
'-x, -y, -z'
'x, -y, z-1/2'
'-x+1/2, -y+1/2, -z'
'x+1/2, -y+1/2, z-1/2'

loop_
_atom_site_label
_atom_site_type_symbol
_atom_site_fract_x
_atom_site_fract_y
_atom_site_fract_z
_atom_site_U_iso_or_equiv
_atom_site_adp_type
_atom_site_occupancy
_atom_site_site_symmetry_order
_atom_site_calc_flag
_atom_site_refinement_flags_posn
O1 O 0.61474(9) 0.67905(7) 0.56284(5) 0.0334(3) Uani 1 1 d .
N2 N 0.67268(10) 0.35341(8) 0.63059(5) 0.0216(3) Uani 1 1 d .
N1 N 0.62443(10) 0.50858(8) 0.61707(5) 0.0228(3) Uani 1 1 d .
C20 C 0.54063(11) 0.34321(9) 0.72803(5) 0.0179(3) Uani 1 1 d .
C14 C 0.67359(11) 0.27426(9) 0.66377(6) 0.0206(3) Uani 1 1 d .
C19 C 0.61026(11) 0.26542(9) 0.71310(5) 0.0187(3) Uani 1 1 d .
C21 C 0.56087(11) 0.42732(9) 0.70100(5) 0.0187(3) Uani 1 1 d .
C13 C 0.62261(11) 0.42547(9) 0.64952(6) 0.0203(3) Uani 1 1 d .
C22 C 0.52542(11) 0.51118(9) 0.72460(6) 0.0200(3) Uani 1 1 d .
H22 H 0.5370 0.5673 0.7051 0.024 Uiso 1 1 calc R
C12 C 0.51736(12) 0.53679(10) 0.58255(6) 0.0228(3) Uani 1 1 d .
C18 C 0.63010(11) 0.18515(9) 0.74769(6) 0.0211(3) Uani 1 1 d .
H18 H 0.5945 0.1796 0.7828 0.025 Uiso 1 1 calc R
C1 C 0.73220(12) 0.55047(10) 0.60566(6) 0.0235(3) Uani 1 1 d .
C15 C 0.74205(11) 0.20055(10) 0.64690(6) 0.0241(3) Uani 1 1 d .
H15 H 0.7804 0.2056 0.6126 0.029 Uiso 1 1 calc R
C11 C 0.41497(12) 0.48289(10) 0.57374(6) 0.0250(3) Uani 1 1 d .
H11 H 0.4151 0.4238 0.5912 0.030 Uiso 1 1 calc R
C17 C 0.70013(12) 0.11522(10) 0.73123(6) 0.0243(3) Uani 1 1 d .
H17 H 0.7124 0.0619 0.7551 0.029 Uiso 1 1 calc R
C7 C 0.51517(13) 0.62244(10) 0.55518(6) 0.0258(3) Uani 1 1 d .
C6 C 0.72415(13) 0.63626(10) 0.57841(6) 0.0264(3) Uani 1 1 d .
C2 C 0.84533(12) 0.51286(11) 0.62160(6) 0.0276(3) Uani 1 1 d .
H2 H 0.8531 0.4545 0.6402 0.033 Uiso 1 1 calc R
C16 C 0.75387(12) 0.12176(10) 0.67940(6) 0.0261(3) Uani 1 1 d .
H16 H 0.7982 0.0716 0.6671 0.031 Uiso 1 1 calc R
C8 C 0.41449(13) 0.65334(11) 0.52015(6) 0.0301(3) Uani 1 1 d .
H8 H 0.4153 0.7113 0.5012 0.036 Uiso 1 1 calc R
C10 C 0.31213(13) 0.51492(11) 0.53949(6) 0.0281(3) Uani 1 1 d .
H10 H 0.2418 0.4784 0.5346 0.034 Uiso 1 1 calc R
C5 C 0.82507(14) 0.68315(11) 0.56704(6) 0.0331(4) Uani 1 1 d .
H5 H 0.8177 0.7413 0.5482 0.040 Uiso 1 1 calc R
C9 C 0.31210(13) 0.59984(11) 0.51253(6) 0.0304(3) Uani 1 1 d .
H9 H 0.2421 0.6214 0.4889 0.036 Uiso 1 1 calc R
C3 C 0.94700(13) 0.56029(12) 0.61045(7) 0.0333(4) Uani 1 1 d .
H3 H 1.0238 0.5342 0.6217 0.040 Uiso 1 1 calc R
C4 C 0.93719(14) 0.64498(12) 0.58318(6) 0.0347(4) Uani 1 1 d .
H4 H 1.0069 0.6769 0.5755 0.042 Uiso 1 1 calc R
C24 C 0.61143(15) 0.87166(12) 0.71587(8) 0.0393(4) Uani 1 1 d .
H24A H 0.6703 0.8774 0.7517 0.047 Uiso 1 1 calc R
H24B H 0.5626 0.9283 0.7121 0.047 Uiso 1 1 calc R
C23 C 0.67791(18) 0.86320(13) 0.66258(8) 0.0470(4) Uani 1 1 d .
H23A H 0.6201 0.8605 0.6267 0.071 Uiso 1 1 calc GR
H23B H 0.7262 0.8071 0.6659 0.071 Uiso 1 1 calc GR
H23C H 0.7302 0.9165 0.6608 0.071 Uiso 1 1 calc GR
C25 C 0.53100(16) 0.79073(12) 0.72280(9) 0.0469(5) Uani 1 1 d .
H25A H 0.4692 0.7881 0.6879 0.056 Uiso 1 1 calc R
H25B H 0.5794 0.7341 0.7229 0.056 Uiso 1 1 calc R

loop_
_atom_site_aniso_label
_atom_site_aniso_U_11
_atom_site_aniso_U_22
_atom_site_aniso_U_33
_atom_site_aniso_U_23
_atom_site_aniso_U_13
_atom_site_aniso_U_12
O1 0.0338(6) 0.0283(6) 0.0380(6) 0.0078(4) 0.0042(5) -0.0027(4)
N2 0.0189(5) 0.0274(6) 0.0188(5) -0.0012(4) 0.0038(4) -0.0024(5)
N1 0.0204(6) 0.0284(6) 0.0201(6) 0.0052(5) 0.0041(4) -0.0028(5)
C20 0.0148(6) 0.0228(7) 0.0158(6) -0.0012(5) 0.0007(5) -0.0018(5)
C14 0.0167(6) 0.0260(7) 0.0189(6) -0.0032(5) 0.0021(5) -0.0025(5)
C19 0.0153(6) 0.0221(7) 0.0186(6) -0.0030(5) 0.0017(5) -0.0018(5)
C21 0.0144(6) 0.0234(7) 0.0179(6) 0.0005(5) 0.0014(5) -0.0009(5)
C13 0.0168(6) 0.0263(7) 0.0176(6) 0.0013(5) 0.0018(5) -0.0031(5)
C22 0.0174(6) 0.0205(7) 0.0217(6) 0.0022(5) 0.0014(5) -0.0010(5)
C12 0.0239(7) 0.0298(7) 0.0152(6) 0.0002(5) 0.0051(5) 0.0020(6)
C18 0.0175(6) 0.0237(7) 0.0220(6) -0.0008(5) 0.0023(5) -0.0009(5)
C1 0.0258(7) 0.0291(7) 0.0160(6) -0.0005(5) 0.0045(5) -0.0071(6)
C15 0.0184(6) 0.0320(8) 0.0224(7) -0.0069(6) 0.0042(5) -0.0003(5)
C11 0.0249(7) 0.0312(8) 0.0197(6) -0.0008(6) 0.0056(5) 0.0003(6)
C17 0.0199(6) 0.0242(7) 0.0280(7) -0.0012(6) 0.0002(5) 0.0018(5)
C7 0.0294(7) 0.0293(7) 0.0198(6) 0.0004(5) 0.0072(5) 0.0003(6)
C6 0.0294(7) 0.0303(8) 0.0193(6) 0.0011(6) 0.0023(5) -0.0042(6)
C2 0.0256(7) 0.0346(8) 0.0224(7) 0.0035(6) 0.0019(5) -0.0057(6)
C16 0.0195(7) 0.0286(7) 0.0299(7) -0.0078(6) 0.0018(5) 0.0046(5)
C8 0.0365(8) 0.0341(8) 0.0207(7) 0.0036(6) 0.0077(6) 0.0090(6)
C10 0.0241(7) 0.0400(8) 0.0205(7) -0.0061(6) 0.0044(5) 0.0017(6)
C5 0.0404(9) 0.0354(8) 0.0227(7) 0.0044(6) 0.0016(6) -0.0142(7)
C9 0.0290(7) 0.0439(9) 0.0183(7) -0.0015(6) 0.0036(5) 0.0113(7)
C3 0.0250(7) 0.0464(9) 0.0276(7) 0.0033(7) 0.0006(6) -0.0085(7)
C4 0.0308(8) 0.0469(10) 0.0258(7) 0.0047(7) 0.0013(6) -0.0181(7)
C24 0.0354(9) 0.0329(8) 0.0473(10) 0.0003(7) -0.0030(7) 0.0039(7)
C23 0.0527(11) 0.0383(10) 0.0499(11) 0.0009(8) 0.0064(8) 0.0031(8)
C25 0.0364(9) 0.0335(9) 0.0700(13) -0.0078(8) 0.0035(8) 0.0046(7)

loop_
_atom_type_symbol
_atom_type_description
_atom_type_scat_dispersion_real
_atom_type_scat_dispersion_imag
_atom_type_scat_source
C C 0.0181 0.0091 'International Tables Vol C Tables 4.2.6.8 and 6.1.1.4'
H H 0.0000 0.0000 'International Tables Vol C Tables 4.2.6.8 and 6.1.1.4'
N N 0.0311 0.0180 'International Tables Vol C Tables 4.2.6.8 and 6.1.1.4'
O O 0.0492 0.0322 'International Tables Vol C Tables 4.2.6.8 and 6.1.1.4'

loop_
_geom_angle_atom_site_label_1
_geom_angle_atom_site_label_2
_geom_angle_atom_site_label_3
_geom_angle
_geom_angle_site_symmetry_1
_geom_angle_site_symmetry_3
C7 O1 C6 116.32(11) . .
C13 N2 C14 117.70(11) . .
C12 N1 C13 118.02(11) . .
C12 N1 C1 117.50(11) . .
C1 N1 C13 122.40(11) . .
C19 C20 C20 125.29(8) . 2_656
C21 C20 C20 117.45(7) . 2_656
C21 C20 C19 117.05(11) . .
N2 C14 C19 123.11(12) . .
N2 C14 C15 116.80(12) . .
C15 C14 C19 120.09(12) . .
C14 C19 C20 117.58(12) . .
C18 C19 C20 124.51(12) . .
C18 C19 C14 117.54(12) . .
C20 C21 C13 117.81(11) . .
C20 C21 C22 120.94(12) . .
C22 C21 C13 121.22(12) . .
N2 C13 N1 118.58(11) . .
N2 C13 C21 124.52(12) . .
N1 C13 C21 116.87(11) . .
C21 C22 H22 120.1 . .
C22 C22 C21 119.86(8) 2_656 .
C22 C22 H22 120.1 2_656 .
C11 C12 N1 123.28(13) . .
C11 C12 C7 118.37(13) . .
C7 C12 N1 118.33(12) . .
C19 C18 H18 119.5 . .
C17 C18 C19 120.94(12) . .
C17 C18 H18 119.5 . .
C6 C1 N1 117.56(13) . .
C2 C1 N1 124.15(13) . .
C2 C1 C6 118.26(13) . .
C14 C15 H15 119.7 . .
C16 C15 C14 120.64(12) . .
C16 C15 H15 119.7 . .
C12 C11 H11 119.8 . .
C12 C11 C10 120.46(14) . .
C10 C11 H11 119.8 . .
C18 C17 H17 119.7 . .
C18 C17 C16 120.64(13) . .
C16 C17 H17 119.7 . .
O1 C7 C12 120.63(12) . .
C8 C7 O1 118.10(13) . .
C8 C7 C12 121.27(14) . .
O1 C6 C1 121.44(12) . .
C5 C6 O1 117.13(13) . .
C5 C6 C1 121.41(14) . .
C1 C2 H2 119.8 . .
C3 C2 C1 120.34(14) . .
C3 C2 H2 119.8 . .
C15 C16 C17 119.74(13) . .
C15 C16 H16 120.1 . .
C17 C16 H16 120.1 . .
C7 C8 H8 120.0 . .
C7 C8 C9 119.92(14) . .
C9 C8 H8 120.0 . .
C11 C10 H10 119.9 . .
C9 C10 C11 120.20(14) . .
C9 C10 H10 119.9 . .
C6 C5 H5 120.1 . .
C6 C5 C4 119.75(14) . .
C4 C5 H5 120.1 . .
C8 C9 H9 120.1 . .
C10 C9 C8 119.75(14) . .
C10 C9 H9 120.1 . .
C2 C3 H3 119.7 . .
C4 C3 C2 120.56(15) . .
C4 C3 H3 119.7 . .
C5 C4 H4 120.2 . .
C3 C4 C5 119.67(14) . .
C3 C4 H4 120.2 . .
H24A C24 H24B 107.8 . .
C23 C24 H24A 109.0 . .
C23 C24 H24B 109.0 . .
C25 C24 H24A 109.0 . .
C25 C24 H24B 109.0 . .
C25 C24 C23 112.84(15) . .
C24 C23 H23A 109.5 . .
C24 C23 H23B 109.5 . .
C24 C23 H23C 109.5 . .
H23A C23 H23B 109.5 . .
H23A C23 H23C 109.5 . .
H23B C23 H23C 109.5 . .
C24 C25 H25A 108.3 . .
C24 C25 H25B 108.3 . .
C25 C25 C24 115.96(14) 2_656 .
C25 C25 H25A 108.3 2_656 .
C25 C25 H25B 108.3 2_656 .
H25A C25 H25B 107.4 . .

loop_
_geom_bond_atom_site_label_1
_geom_bond_atom_site_label_2
_geom_bond_distance
_geom_bond_site_symmetry_2
O1 C7 1.3862(18) .
O1 C6 1.3869(18) .
N2 C14 1.3816(18) .
N2 C13 1.2946(18) .
N1 C13 1.4237(17) .
N1 C12 1.4151(17) .
N1 C1 1.4154(17) .
C20 C20 1.449(2) 2_656
C20 C19 1.4462(18) .
C20 C21 1.4063(18) .
C14 C19 1.4215(17) .
C14 C15 1.4072(19) .
C19 C18 1.4150(19) .
C21 C13 1.4481(18) .
C21 C22 1.4158(18) .
C22 C22 1.365(3) 2_656
C22 H22 0.9500 .
C12 C11 1.390(2) .
C12 C7 1.396(2) .
C18 H18 0.9500 .
C18 C17 1.3729(19) .
C1 C6 1.396(2) .
C1 C2 1.393(2) .
C15 H15 0.9500 .
C15 C16 1.366(2) .
C11 H11 0.9500 .
C11 C10 1.393(2) .
C17 H17 0.9500 .
C17 C16 1.407(2) .
C7 C8 1.378(2) .
C6 C5 1.382(2) .
C2 H2 0.9500 .
C2 C3 1.391(2) .
C16 H16 0.9500 .
C8 H8 0.9500 .
C8 C9 1.385(2) .
C10 H10 0.9500 .
C10 C9 1.384(2) .
C5 H5 0.9500 .
C5 C4 1.387(2) .
C9 H9 0.9500 .
C3 H3 0.9500 .
C3 C4 1.382(2) .
C4 H4 0.9500 .
C24 H24A 0.9900 .
C24 H24B 0.9900 .
C24 C23 1.521(3) .
C24 C25 1.509(2) .
C23 H23A 0.9800 .
C23 H23B 0.9800 .
C23 H23C 0.9800 .
C25 C25 1.509(4) 2_656
C25 H25A 0.9900 .
C25 H25B 0.9900 .

loop_
_geom_torsion_atom_site_label_1
_geom_torsion_atom_site_label_2
_geom_torsion_atom_site_label_3
_geom_torsion_atom_site_label_4
_geom_torsion
_geom_torsion_site_symmetry_1
_geom_torsion_site_symmetry_4
O1 C7 C8 C9 -178.41(12) . .
O1 C6 C5 C4 178.16(13) . .
N2 C14 C19 C20 0.97(18) . .
N2 C14 C19 C18 -172.40(11) . .
N2 C14 C15 C16 175.96(12) . .
N1 C12 C11 C10 179.64(12) . .
N1 C12 C7 O1 -1.43(19) . .
N1 C12 C7 C8 178.85(12) . .
N1 C1 C6 O1 -0.20(19) . .
N1 C1 C6 C5 178.28(13) . .
N1 C1 C2 C3 -177.76(13) . .
C20 C20 C19 C14 172.13(14) 2_656 .
C20 C20 C19 C18 -15.0(2) 2_656 .
C20 C20 C21 C13 -168.26(13) 2_656 .
C20 C20 C21 C22 13.8(2) 2_656 .
C20 C19 C18 C17 -178.21(12) . .
C20 C21 C13 N2 -8.42(19) . .
C20 C21 C13 N1 169.67(11) . .
C20 C21 C22 C22 2.3(2) . 2_656
C14 N2 C13 N1 177.82(11) . .
C14 N2 C13 C21 -4.13(19) . .
C14 C19 C18 C17 -5.35(18) . .
C14 C15 C16 C17 -1.9(2) . .
C19 C20 C21 C13 16.70(17) . .
C19 C20 C21 C22 -161.28(11) . .
C19 C14 C15 C16 -3.61(19) . .
C19 C18 C17 C16 0.0(2) . .
C21 C20 C19 C14 -13.26(17) . .
C21 C20 C19 C18 159.60(12) . .
C13 N2 C14 C19 7.85(18) . .
C13 N2 C14 C15 -171.71(12) . .
C13 N1 C12 C11 -7.23(19) . .
C13 N1 C12 C7 173.89(12) . .
C13 N1 C1 C6 -173.93(12) . .
C13 N1 C1 C2 3.9(2) . .
C13 C21 C22 C22 -175.62(14) . 2_656
C22 C21 C13 N2 169.55(12) . .
C22 C21 C13 N1 -12.36(17) . .
C12 N1 C13 N2 105.06(14) . .
C12 N1 C13 C21 -73.14(15) . .
C12 N1 C1 C6 22.82(18) . .
C12 N1 C1 C2 -159.36(13) . .
C12 C11 C10 C9 1.8(2) . .
C12 C7 C8 C9 1.3(2) . .
C18 C17 C16 C15 3.8(2) . .
C1 N1 C13 N2 -58.12(17) . .
C1 N1 C13 C21 123.68(13) . .
C1 N1 C12 C11 156.78(13) . .
C1 N1 C12 C7 -22.11(18) . .
C1 C6 C5 C4 -0.4(2) . .
C1 C2 C3 C4 -0.4(2) . .
C15 C14 C19 C20 -179.49(11) . .
C15 C14 C19 C18 7.15(18) . .
C11 C12 C7 O1 179.63(12) . .
C11 C12 C7 C8 -0.1(2) . .
C11 C10 C9 C8 -0.6(2) . .
C7 O1 C6 C1 -22.94(18) . .
C7 O1 C6 C5 158.53(13) . .
C7 C12 C11 C10 -1.48(19) . .
C7 C8 C9 C10 -1.0(2) . .
C6 O1 C7 C12 23.68(18) . .
C6 O1 C7 C8 -156.59(13) . .
C6 C1 C2 C3 0.1(2) . .
C6 C5 C4 C3 0.1(2) . .
C2 C1 C6 O1 -178.16(13) . .
C2 C1 C6 C5 0.3(2) . .
C2 C3 C4 C5 0.3(2) . .
C23 C24 C25 C25 175.62(17) . 2_656
